data_4504687
loop_
_publ_author_name
'Wen, Lili'
'Li, Yizhi'
'Lu, Zhenda'
'Lin, Jianguo'
'Duan, Chunying'
'Meng, Qingjin'

_publ_section_title
;
 Syntheses and Structures of Four d10Metal&#x2212;Organic Frameworks
 Assembled with Aromatic Polycarboxylate and bix [bix =
 1,4-Bis(imidazol-1-ylmethyl)benzene]
;
_journal_issue 2
_journal_name_full 'Crystal Growth &amp; Design'
_journal_page_first 530
_journal_paper_doi 10.1021/cg050458i
_journal_volume 6
_journal_year 2006
_chemical_formula_moiety '2(C50 H45 N12 O7 S Zn2), 4(H2 O), H2 O2'
_chemical_formula_sum 'C50 H50 N12 O10 S Zn2'
_chemical_formula_weight 1141.82
_chemical_name_systematic
; 
 ? 
;
_space_group_IT_number 15
_symmetry_cell_setting monoclinic
_symmetry_space_group_name_Hall '-C 2yc'
_symmetry_space_group_name_H-M 'C 1 2/c 1'
_atom_sites_solution_hydrogens geom
_atom_sites_solution_primary direct
_atom_sites_solution_secondary difmap
_audit_creation_method SHELXL-97
_cell_angle_alpha 90.00
_cell_angle_beta 96.932(4)
_cell_angle_gamma 90.00
_cell_formula_units_Z 4
_cell_length_a 14.003(3)
_cell_length_b 19.840(4)
_cell_length_c 18.633(4)
_cell_measurement_reflns_used 731
_cell_measurement_temperature 293(2)
_cell_measurement_theta_max 19.46
_cell_measurement_theta_min 2.70
_cell_volume 5138.8(19)
_computing_cell_refinement SMART
_computing_data_collection 'SMART (Bruker, 2000)'
_computing_data_reduction 'SAINT (Bruker, 2000)'
_computing_molecular_graphics SHELXTL
_computing_publication_material SHELXTL
_computing_structure_refinement SHELXTL
_computing_structure_solution 'SHELXTL (Bruker, 2000)'
_diffrn_ambient_temperature 293(2)
_diffrn_measured_fraction_theta_full 0.999
_diffrn_measured_fraction_theta_max 0.999
_diffrn_radiation_monochromator graphite
_diffrn_radiation_source 'fine-focus sealed tube'
_diffrn_radiation_type MoK\a
_diffrn_radiation_wavelength 0.71073
_diffrn_reflns_av_R_equivalents 0.0458
_diffrn_reflns_av_sigmaI/netI 0.0779
_diffrn_reflns_limit_h_max 17
_diffrn_reflns_limit_h_min -15
_diffrn_reflns_limit_k_max 15
_diffrn_reflns_limit_k_min -24
_diffrn_reflns_limit_l_max 22
_diffrn_reflns_limit_l_min -21
_diffrn_reflns_number 13531
_diffrn_reflns_theta_full 26.00
_diffrn_reflns_theta_max 26.00
_diffrn_reflns_theta_min 1.79
_exptl_absorpt_coefficient_mu 1.044
_exptl_absorpt_correction_T_max 0.81
_exptl_absorpt_correction_T_min 0.76
_exptl_absorpt_correction_type multi-scan
_exptl_absorpt_process_details 'SADABS(Bruker, 2000)'
_exptl_crystal_colour colourness
_exptl_crystal_density_diffrn 1.476
_exptl_crystal_density_method 'not measured'
_exptl_crystal_description block
_exptl_crystal_F_000 2360
_exptl_crystal_size_max 0.32
_exptl_crystal_size_mid 0.22
_exptl_crystal_size_min 0.20
_refine_diff_density_max 0.418
_refine_diff_density_min -0.488
_refine_diff_density_rms 0.068
_refine_ls_extinction_method none
_refine_ls_goodness_of_fit_ref 1.031
_refine_ls_hydrogen_treatment constr
_refine_ls_matrix_type full
_refine_ls_number_parameters 366
_refine_ls_number_reflns 5047
_refine_ls_number_restraints 0
_refine_ls_restrained_S_all 1.031
_refine_ls_R_factor_all 0.0880
_refine_ls_R_factor_gt 0.0552
_refine_ls_shift/su_max 0.000
_refine_ls_shift/su_mean 0.000
_refine_ls_structure_factor_coef Fsqd
_refine_ls_weighting_details 'calc w=1/[\s^2^(Fo^2^)+(0.0552P)^2^+0.0000P] where P=(Fo^2^+2Fc^2^)/3'
_refine_ls_weighting_scheme calc
_refine_ls_wR_factor_gt 0.1099
_refine_ls_wR_factor_ref 0.1163
_reflns_number_gt 3561
_reflns_number_total 5047
_reflns_threshold_expression >2sigma(I)
_cod_data_source_file cg050458isi20051103_092247.cif
_cod_data_source_block 50627bm
_cod_depositor_comments
;
The following automatic conversions were performed:

'_symmetry_cell_setting' value 'Monoclinic' changed to 'monoclinic'
according to /home/saulius/struct/CIF-dictionaries/cif_core.dic
dictionary named 'cif_core.dic' version 2.4.1 from
2010-06-29.

'_exptl_absorpt_correction_type' value 'Multi-scan'
changed to 'multi-scan' according to
/home/saulius/struct/CIF-dictionaries/cif_core.dic dictionary named
'cif_core.dic' version 2.4.1 from 2010-06-29.

Automatic conversion script
Id: cif_fix_values 1715 2011-07-08 13:25:40Z adriana 
;
_cod_original_sg_symbol_H-M 'C 2/c'
_cod_database_code 4504687

loop_
_symmetry_equiv_pos_as_xyz
'x, y, z'
'-x, y, -z+1/2'
'x+1/2, y+1/2, z'
'-x+1/2, y+1/2, -z+1/2'
'-x, -y, -z'
'x, -y, z-1/2'
'-x+1/2, -y+1/2, -z'
'x+1/2, -y+1/2, z-1/2'

loop_
_atom_site_label
_atom_site_type_symbol
_atom_site_fract_x
_atom_site_fract_y
_atom_site_fract_z
_atom_site_U_iso_or_equiv
_atom_site_adp_type
_atom_site_occupancy
_atom_site_symmetry_multiplicity
_atom_site_calc_flag
_atom_site_refinement_flags
C1 C 0.4126(3) 0.6028(2) 1.0284(2) 0.0461(10) Uani 1 1 d .
H1 H 0.4146 0.6187 1.0755 0.055 Uiso 1 1 calc R
C2 C 0.4865(3) 0.5887(2) 0.9929(2) 0.0476(10) Uani 1 1 d .
H2 H 0.5508 0.5921 1.0120 0.057 Uiso 1 1 calc R
C3 C 0.3588(2) 0.56755(17) 0.9185(2) 0.0358(8) Uani 1 1 d .
H3 H 0.3184 0.5541 0.8778 0.043 Uiso 1 1 calc R
C4 C 0.5095(3) 0.5459(2) 0.8669(2) 0.0501(10) Uani 1 1 d .
H4A H 0.4660 0.5296 0.8261 0.060 Uiso 1 1 calc R
H4B H 0.5517 0.5091 0.8844 0.060 Uiso 1 1 calc R
C5 C 0.5699(3) 0.6049(2) 0.8425(2) 0.0464(9) Uani 1 1 d .
C6 C 0.5422(3) 0.67223(19) 0.8448(2) 0.0488(10) Uani 1 1 d .
H6 H 0.4861 0.6827 0.8644 0.059 Uiso 1 1 calc R
C7 C 0.5936(3) 0.7230(2) 0.8196(2) 0.0441(9) Uani 1 1 d .
H7 H 0.5716 0.7671 0.8216 0.053 Uiso 1 1 calc R
C8 C 0.6804(3) 0.70971(18) 0.79043(19) 0.0366(8) Uani 1 1 d .
C9 C 0.7044(3) 0.6431(2) 0.7862(2) 0.0470(10) Uani 1 1 d .
H9 H 0.7608 0.6330 0.7668 0.056 Uiso 1 1 calc R
C10 C 0.6504(3) 0.5880(2) 0.8091(2) 0.0479(10) Uani 1 1 d .
H10 H 0.6678 0.5435 0.8021 0.058 Uiso 1 1 calc R
C11 C 0.7410(3) 0.7669(2) 0.76614(19) 0.0432(9) Uani 1 1 d .
H11A H 0.7294 0.8074 0.7928 0.052 Uiso 1 1 calc R
H11B H 0.8086 0.7555 0.7766 0.052 Uiso 1 1 calc R
C12 C 0.6954(3) 0.73213(18) 0.63447(18) 0.0372(8) Uani 1 1 d .
H12 H 0.6899 0.6858 0.6407 0.045 Uiso 1 1 calc R
C13 C 0.6834(3) 0.76551(18) 0.57170(19) 0.0382(8) Uani 1 1 d .
H13 H 0.6703 0.7461 0.5261 0.046 Uiso 1 1 calc R
C14 C 0.7158(2) 0.84006(18) 0.65621(19) 0.0353(8) Uani 1 1 d .
H14 H 0.7284 0.8809 0.6800 0.042 Uiso 1 1 calc R
C15 C 0.1206(3) 0.46371(17) 0.97549(19) 0.0363(8) Uani 1 1 d .
H15 H 0.1195 0.4687 0.9258 0.044 Uiso 1 1 calc R
C16 C 0.1300(3) 0.48478(19) 1.08854(19) 0.0392(8) Uani 1 1 d .
H16 H 0.1374 0.5081 1.1322 0.047 Uiso 1 1 calc R
C17 C 0.1102(3) 0.41935(19) 1.0809(2) 0.0445(9) Uani 1 1 d .
H17 H 0.1017 0.3888 1.1174 0.053 Uiso 1 1 calc R
C18 C 0.0838(3) 0.34010(18) 0.9727(2) 0.0428(9) Uani 1 1 d .
H18A H 0.0674 0.3464 0.9211 0.051 Uiso 1 1 calc R
H18B H 0.0293 0.3194 0.9917 0.051 Uiso 1 1 calc R
C19 C 0.1715(3) 0.29426(18) 0.9868(2) 0.0466(10) Uani 1 1 d .
C20 C 0.2548(3) 0.30892(18) 0.96041(19) 0.0395(8) Uani 1 1 d .
H20 H 0.2599 0.3482 0.9340 0.047 Uiso 1 1 calc R
C21 C 0.3347(3) 0.26427(18) 0.9730(2) 0.0442(9) Uani 1 1 d .
H21 H 0.3916 0.2744 0.9542 0.053 Uiso 1 1 calc R
C22 C 0.1036(3) 0.63072(18) 0.87025(19) 0.0357(8) Uani 1 1 d .
C23 C 0.0474(2) 0.66837(18) 0.80786(18) 0.0340(8) Uani 1 1 d .
C24 C 0.0448(2) 0.73728(18) 0.80918(19) 0.0367(8) Uani 1 1 d .
H24 H 0.0730 0.7604 0.8497 0.044 Uiso 1 1 calc R
C25 C 0.0000 0.7731(3) 0.7500 0.0414(12) Uani 1 2 d S
C26 C 0.0000 0.6325(3) 0.7500 0.0351(11) Uani 1 2 d S
H26 H 0.0000 0.5857 0.7500 0.042 Uiso 1 2 calc SR
N1 N 0.32990(19) 0.58879(14) 0.97930(15) 0.0315(6) Uani 1 1 d .
N2 N 0.4546(2) 0.56813(15) 0.92396(17) 0.0394(7) Uani 1 1 d .
N3 N 0.7176(2) 0.77944(14) 0.68846(15) 0.0338(6) Uani 1 1 d .
N4 N 0.6935(2) 0.83319(14) 0.58573(15) 0.0374(7) Uani 1 1 d .
N5 N 0.13780(19) 0.51245(13) 1.02206(14) 0.0294(6) Uani 1 1 d .
N6 N 0.1048(2) 0.40615(15) 1.00799(17) 0.0418(7) Uani 1 1 d .
O1 O 0.11230(19) 0.65831(13) 0.92994(13) 0.0431(6) Uani 1 1 d .
O2 O 0.13994(16) 0.57472(12) 0.85716(13) 0.0371(6) Uani 1 1 d .
O3 O 0.0593(12) 0.8830(9) 0.8059(7) 0.044(3) Uani 0.50 1 d P
O4 O 0.0786(12) 0.8879(10) 0.7871(8) 0.051(3) Uani 0.50 1 d P
O5 O -0.0820(4) 0.8720(3) 0.8218(3) 0.0521(14) Uani 0.50 1 d P
O6 O 0.5078(4) 0.9064(2) 0.7773(3) 0.0388(12) Uani 0.50 1 d P
O7 O 0.2325(2) 0.47216(13) 0.77938(15) 0.0473(6) Uani 1 1 d .
H7B H 0.2755 0.4438 0.7950 0.057 Uiso 1 1 d R
H7C H 0.1881 0.4720 0.8067 0.057 Uiso 1 1 d R
S1 S -0.01779(14) 0.86143(9) 0.76723(10) 0.0375(5) Uani 0.50 1 d P
Zn1 Zn 0.19249(3) 0.60196(2) 1.00138(2) 0.03464(13) Uani 1 1 d .
H6A H 0.464(6) 0.939(4) 0.774(5) 0.05(2) Uiso 0.50 1 d P

loop_
_atom_site_aniso_label
_atom_site_aniso_U_11
_atom_site_aniso_U_22
_atom_site_aniso_U_33
_atom_site_aniso_U_23
_atom_site_aniso_U_13
_atom_site_aniso_U_12
C1 0.052(2) 0.052(2) 0.0308(18) 0.0117(17) -0.0074(16) -0.0245(19)
C2 0.0298(18) 0.052(3) 0.058(2) 0.0149(19) -0.0086(17) 0.0002(16)
C3 0.0342(19) 0.0343(19) 0.040(2) 0.0056(15) 0.0068(15) -0.0005(14)
C4 0.056(2) 0.041(2) 0.056(3) 0.0111(18) 0.017(2) 0.0153(18)
C5 0.048(2) 0.049(2) 0.045(2) 0.0195(18) 0.0138(17) 0.0189(18)
C6 0.059(3) 0.041(2) 0.052(2) 0.0131(18) 0.033(2) 0.0137(19)
C7 0.043(2) 0.047(2) 0.047(2) 0.0084(18) 0.0204(17) 0.0162(17)
C8 0.043(2) 0.0351(19) 0.0329(19) 0.0083(15) 0.0112(15) -0.0054(15)
C9 0.042(2) 0.054(2) 0.051(2) 0.0322(19) 0.0282(18) 0.0218(18)
C10 0.051(2) 0.040(2) 0.056(2) 0.0208(19) 0.0181(19) 0.0143(17)
C11 0.048(2) 0.046(2) 0.034(2) 0.0079(16) -0.0028(15) -0.0167(17)
C12 0.053(2) 0.0294(18) 0.0284(17) -0.0012(14) 0.0025(15) -0.0012(15)
C13 0.049(2) 0.037(2) 0.0295(17) 0.0053(15) 0.0089(15) -0.0110(16)
C14 0.0361(19) 0.0333(19) 0.0374(19) 0.0090(15) 0.0075(15) -0.0062(14)
C15 0.048(2) 0.0314(18) 0.0296(18) 0.0075(15) 0.0032(15) 0.0016(15)
C16 0.042(2) 0.048(2) 0.0287(18) -0.0013(16) 0.0087(15) 0.0010(16)
C17 0.061(2) 0.041(2) 0.0322(19) 0.0076(16) 0.0060(17) 0.0067(18)
C18 0.040(2) 0.035(2) 0.053(2) -0.0125(17) 0.0035(17) -0.0074(16)
C19 0.056(2) 0.0305(19) 0.051(2) 0.0067(17) -0.0049(18) -0.0150(17)
C20 0.054(2) 0.034(2) 0.0303(19) 0.0170(15) 0.0083(16) 0.0066(16)
C21 0.039(2) 0.034(2) 0.059(2) 0.0113(17) 0.0031(17) 0.0018(15)
C22 0.0368(18) 0.038(2) 0.0322(19) 0.0129(15) 0.0048(14) -0.0027(15)
C23 0.0344(18) 0.037(2) 0.0306(18) 0.0025(14) 0.0038(14) 0.0010(14)
C24 0.0327(18) 0.036(2) 0.036(2) -0.0044(15) -0.0152(14) -0.0027(14)
C25 0.053(3) 0.028(3) 0.039(3) 0.000 -0.015(2) 0.000
C26 0.033(3) 0.039(3) 0.033(3) 0.000 0.001(2) 0.000
N1 0.0327(14) 0.0316(15) 0.0296(15) 0.0000(12) 0.0020(11) 0.0024(11)
N2 0.0484(18) 0.0301(16) 0.0402(17) 0.0119(13) 0.0076(14) 0.0015(13)
N3 0.0382(15) 0.0297(15) 0.0340(16) -0.0003(12) 0.0069(12) -0.0162(12)
N4 0.0475(17) 0.0333(16) 0.0292(15) 0.0000(12) -0.0052(13) -0.0022(13)
N5 0.0284(14) 0.0303(14) 0.0300(14) -0.0014(12) 0.0058(11) -0.0051(11)
N6 0.0503(18) 0.0304(17) 0.0448(18) 0.0074(14) 0.0063(14) 0.0019(13)
O1 0.0568(16) 0.0413(15) 0.0277(13) 0.0067(11) -0.0094(11) 0.0014(12)
O2 0.0292(12) 0.0449(14) 0.0375(14) 0.0066(11) 0.0052(10) 0.0188(10)
O3 0.054(7) 0.041(4) 0.038(7) 0.011(4) 0.005(4) -0.015(4)
O4 0.050(6) 0.056(6) 0.050(8) 0.009(5) 0.015(4) 0.000(5)
O5 0.057(3) 0.050(3) 0.050(3) 0.004(3) 0.011(3) -0.007(3)
O6 0.045(3) 0.027(3) 0.042(3) 0.003(2) -0.002(3) -0.005(2)
O7 0.0537(16) 0.0413(15) 0.0486(15) 0.0121(12) 0.0136(12) 0.0000(12)
S1 0.0415(13) 0.0323(8) 0.0362(13) 0.0002(7) -0.0061(8) -0.0022(7)
Zn1 0.0360(2) 0.0341(2) 0.0326(2) -0.00189(18) -0.00065(16) 0.00343(18)

loop_
_atom_type_symbol
_atom_type_description
_atom_type_scat_dispersion_real
_atom_type_scat_dispersion_imag
_atom_type_scat_source
C C 0.0033 0.0016 'International Tables Vol C Tables 4.2.6.8 and 6.1.1.4'
H H 0.0000 0.0000 'International Tables Vol C Tables 4.2.6.8 and 6.1.1.4'
N N 0.0061 0.0033 'International Tables Vol C Tables 4.2.6.8 and 6.1.1.4'
O O 0.0106 0.0060 'International Tables Vol C Tables 4.2.6.8 and 6.1.1.4'
S S 0.1246 0.1234 'International Tables Vol C Tables 4.2.6.8 and 6.1.1.4'
Zn Zn 0.2839 1.4301 'International Tables Vol C Tables 4.2.6.8 and 6.1.1.4'

loop_
_geom_angle_atom_site_label_1
_geom_angle_atom_site_label_2
_geom_angle_atom_site_label_3
_geom_angle
_geom_angle_site_symmetry_1
_geom_angle_site_symmetry_3
C2 C1 N1 105.3(3) . .
C2 C1 H1 127.4 . .
N1 C1 H1 127.4 . .
C1 C2 N2 110.2(3) . .
C1 C2 H2 124.9 . .
N2 C2 H2 124.9 . .
N1 C3 N2 110.0(3) . .
N1 C3 H3 125.0 . .
N2 C3 H3 125.0 . .
N2 C4 C5 110.0(3) . .
N2 C4 H4A 109.7 . .
C5 C4 H4A 109.7 . .
N2 C4 H4B 109.7 . .
C5 C4 H4B 109.7 . .
H4A C4 H4B 108.2 . .
C6 C5 C10 119.2(4) . .
C6 C5 C4 123.6(3) . .
C10 C5 C4 116.8(3) . .
C7 C6 C5 122.8(4) . .
C7 C6 H6 118.6 . .
C5 C6 H6 118.6 . .
C6 C7 C8 120.7(4) . .
C6 C7 H7 119.6 . .
C8 C7 H7 119.6 . .
C9 C8 C7 115.5(3) . .
C9 C8 C11 123.7(3) . .
C7 C8 C11 120.8(3) . .
C8 C9 C10 125.6(3) . .
C8 C9 H9 117.2 . .
C10 C9 H9 117.2 . .
C5 C10 C9 115.9(4) . .
C5 C10 H10 122.1 . .
C9 C10 H10 122.1 . .
N3 C11 C8 110.8(3) . .
N3 C11 H11A 109.5 . .
C8 C11 H11A 109.5 . .
N3 C11 H11B 109.5 . .
C8 C11 H11B 109.5 . .
H11A C11 H11B 108.1 . .
C13 C12 N3 107.1(3) . .
C13 C12 H12 126.5 . .
N3 C12 H12 126.5 . .
C12 C13 N4 108.6(3) . .
C12 C13 H13 125.7 . .
N4 C13 H13 125.7 . .
N4 C14 N3 110.0(3) . .
N4 C14 H14 125.0 . .
N3 C14 H14 125.0 . .
N5 C15 N6 111.3(3) . .
N5 C15 H15 124.3 . .
N6 C15 H15 124.3 . .
C17 C16 N5 109.4(3) . .
C17 C16 H16 125.3 . .
N5 C16 H16 125.3 . .
C16 C17 N6 106.1(3) . .
C16 C17 H17 126.9 . .
N6 C17 H17 126.9 . .
N6 C18 C19 109.8(3) . .
N6 C18 H18A 109.7 . .
C19 C18 H18A 109.7 . .
N6 C18 H18B 109.7 . .
C19 C18 H18B 109.7 . .
H18A C18 H18B 108.2 . .
C20 C19 C21 119.3(4) . 7_557
C20 C19 C18 121.4(3) . .
C21 C19 C18 119.3(4) 7_557 .
C19 C20 C21 120.1(3) . .
C19 C20 H20 119.9 . .
C21 C20 H20 119.9 . .
C19 C21 C20 120.6(4) 7_557 .
C19 C21 H21 119.7 7_557 .
C20 C21 H21 119.7 . .
O1 C22 O2 124.7(3) . .
O1 C22 C23 117.3(3) . .
O2 C22 C23 118.1(3) . .
C24 C23 C26 120.9(3) . .
C24 C23 C22 119.4(3) . .
C26 C23 C22 119.8(3) . .
C23 C24 C25 120.3(3) . .
C23 C24 H24 119.8 . .
C25 C24 H24 119.8 . .
C24 C25 C24 118.8(4) 2_556 .
C24 C25 S1 125.2(2) 2_556 .
C24 C25 S1 114.4(2) . .
C24 C25 S1 114.4(2) 2_556 2_556
C24 C25 S1 125.2(2) . 2_556
C23 C26 C23 118.5(5) . 2_556
C23 C26 H26 120.7 . .
C23 C26 H26 120.7 2_556 .
C3 N1 C1 107.9(3) . .
C3 N1 Zn1 127.7(2) . .
C1 N1 Zn1 124.4(2) . .
C3 N2 C2 106.6(3) . .
C3 N2 C4 123.9(3) . .
C2 N2 C4 129.4(4) . .
C14 N3 C12 107.0(3) . .
C14 N3 C11 125.7(3) . .
C12 N3 C11 127.3(3) . .
C14 N4 C13 107.3(3) . .
C14 N4 Zn1 133.1(2) . 8_565
C13 N4 Zn1 118.8(2) . 8_565
C15 N5 C16 106.0(3) . .
C15 N5 Zn1 125.3(2) . .
C16 N5 Zn1 127.3(2) . .
C15 N6 C17 107.2(3) . .
C15 N6 C18 126.6(3) . .
C17 N6 C18 126.2(3) . .
C22 O1 Zn1 110.0(2) . .
O6 O6 H6A 82(6) 2_656 .
H7B O7 H7C 109.5 . .
S1 S1 O3 84.1(5) 2_556 .
S1 S1 O4 79.0(5) 2_556 2_556
O3 S1 O4 134.2(4) . 2_556
S1 S1 O5 171.1(3) 2_556 .
O3 S1 O5 96.2(6) . .
O4 S1 O5 94.7(5) 2_556 .
S1 S1 O4 65.6(6) 2_556 .
O4 S1 O4 122.2(13) 2_556 .
O5 S1 O4 113.8(6) . .
S1 S1 O3 60.7(5) 2_556 2_556
O3 S1 O3 128.7(11) . 2_556
O5 S1 O3 113.3(5) . 2_556
O4 S1 O3 112.3(5) . 2_556
S1 S1 C25 76.23(7) 2_556 .
O3 S1 C25 107.2(8) . .
O4 S1 C25 109.5(7) 2_556 .
O5 S1 C25 112.0(2) . .
O4 S1 C25 104.6(8) . .
O3 S1 C25 99.4(6) 2_556 .
O1 Zn1 N5 115.70(11) . .
O1 Zn1 N4 96.49(11) . 8_466
N5 Zn1 N4 112.50(12) . 8_466
O1 Zn1 N1 114.23(11) . .
N5 Zn1 N1 108.68(11) . .
N4 Zn1 N1 108.64(12) 8_466 .

loop_
_geom_bond_atom_site_label_1
_geom_bond_atom_site_label_2
_geom_bond_distance
_geom_bond_site_symmetry_2
C1 C2 1.324(6) .
C1 N1 1.414(4) .
C1 H1 0.9300 .
C2 N2 1.370(5) .
C2 H2 0.9300 .
C3 N1 1.317(4) .
C3 N2 1.333(5) .
C3 H3 0.9300 .
C4 N2 1.453(5) .
C4 C5 1.545(6) .
C4 H4A 0.9700 .
C4 H4B 0.9700 .
C5 C6 1.392(5) .
C5 C10 1.393(5) .
C6 C7 1.354(5) .
C6 H6 0.9300 .
C7 C8 1.416(5) .
C7 H7 0.9300 .
C8 C9 1.368(5) .
C8 C11 1.517(5) .
C9 C10 1.423(5) .
C9 H9 0.9300 .
C10 H10 0.9300 .
C11 N3 1.466(4) .
C11 H11A 0.9700 .
C11 H11B 0.9700 .
C12 C13 1.337(5) .
C12 N3 1.384(4) .
C12 H12 0.9300 .
C13 N4 1.372(4) .
C13 H13 0.9300 .
C14 N4 1.320(5) .
C14 N3 1.343(4) .
C14 H14 0.9300 .
C15 N5 1.302(4) .
C15 N6 1.323(4) .
C15 H15 0.9300 .
C16 C17 1.332(5) .
C16 N5 1.371(4) .
C16 H16 0.9300 .
C17 N6 1.376(5) .
C17 H17 0.9300 .
C18 N6 1.479(5) .
C18 C19 1.525(6) .
C18 H18A 0.9700 .
C18 H18B 0.9700 .
C19 C20 1.351(6) .
C19 C21 1.390(5) 7_557
C20 C21 1.425(5) .
C20 H20 0.9300 .
C21 C19 1.390(5) 7_557
C21 H21 0.9300 .
C22 O1 1.233(4) .
C22 O2 1.258(4) .
C22 C23 1.519(5) .
C23 C24 1.368(5) .
C23 C26 1.391(4) .
C24 C25 1.395(4) .
C24 H24 0.9300 .
C25 C24 1.395(4) 2_556
C25 S1 1.804(5) .
C25 S1 1.804(5) 2_556
C26 C23 1.391(4) 2_556
C26 H26 0.9300 .
N1 Zn1 2.032(3) .
N4 Zn1 2.030(3) 8_565
N5 Zn1 1.990(3) .
O1 Zn1 1.980(2) .
O3 S1 1.297(17) .
O3 S1 1.479(17) 2_556
O4 S1 1.35(2) 2_556
O4 S1 1.454(18) .
O5 S1 1.452(6) .
O6 O6 1.016(9) 2_656
O6 H6A 0.89(8) .
O7 H7B 0.8500 .
O7 H7C 0.8500 .
S1 S1 0.859(3) 2_556
S1 O4 1.35(2) 2_556
S1 O3 1.479(17) 2_556
Zn1 N4 2.030(3) 8_466

loop_
_geom_hbond_atom_site_label_D
_geom_hbond_atom_site_label_H
_geom_hbond_atom_site_label_A
_geom_hbond_distance_DH
_geom_hbond_distance_HA
_geom_hbond_distance_DA
_geom_hbond_angle_DHA
_geom_hbond_site_symmetry_A
O7 H7B O5 0.85 2.45 3.290(6) 168.5 3_545
O7 H7C O2 0.85 2.38 2.894(4) 119.9 .
